data_4345177
loop_
_publ_author_name
'Liu, Guang-Ning'
'Jiang, Xiao-Ming'
'Fan, Qing-Shun'
'Hussain, Muhammad Bilal'
'Li, Ke'
'Sun, Hui'
'Li, Xin-Yu'
'Liu, Wan-Qing'
'Li, Cuncheng'

_publ_section_title
;
 Water Stability Studies of Hybrid Iodoargentates Containing N-Alkylated
 or N-Protonated Structure Directing Agents: Exploring Noncentrosymmetric
 Hybrid Structures.
;
_journal_issue 4
_journal_name_full 'Inorganic chemistry'
_journal_page_first 1906
_journal_page_last 1918
_journal_paper_doi 10.1021/acs.inorgchem.6b02478
_journal_volume 56
_journal_year 2017
_chemical_formula_sum 'C9 H10 Ag I2 N S'
_chemical_formula_weight 525.91
_space_group_crystal_system orthorhombic
_space_group_IT_number 26
_space_group_name_Hall 'P 2c -2'
_space_group_name_H-M_alt 'P m c 21'
_symmetry_space_group_name_Hall 'P 2c -2'
_symmetry_space_group_name_H-M 'P m c 21'
_atom_sites_solution_hydrogens mixed
_audit_creation_method SHELXL-2014/7
_cell_angle_alpha 90
_cell_angle_beta 90
_cell_angle_gamma 90
_cell_formula_units_Z 4
_cell_length_a 6.8601(2)
_cell_length_b 10.0648(4)
_cell_length_c 18.7786(6)
_cell_measurement_reflns_used 4173
_cell_measurement_temperature 293(2)
_cell_measurement_theta_max 28.0010
_cell_measurement_theta_min 3.7290
_cell_volume 1296.58(8)
_computing_cell_refinement
;
CrysAlisPro, Agilent Technologies,
Version 1.171.35.21 (release 20-01-2012 CrysAlis171 .NET)
;
_computing_data_collection
;
CrysAlisPro, Agilent Technologies,
Version 1.171.35.21 (release 20-01-2012 CrysAlis171 .NET)
;
_computing_data_reduction
;
CrysAlisPro, Agilent Technologies,
Version 1.171.35.21 (release 20-01-2012 CrysAlis171 .NET)
;
_computing_structure_refinement 'SHELXL-2014/7 (Sheldrick, 2014)'
_diffrn_ambient_temperature 293(2)
_diffrn_detector_area_resol_mean 16.0355
_diffrn_measured_fraction_theta_full 0.996
_diffrn_measured_fraction_theta_max 0.997
_diffrn_measurement_device_type 'Xcalibur, Eos, Gemini'
_diffrn_measurement_method '\w scans'
_diffrn_radiation_type MoK\a
_diffrn_radiation_wavelength 0.71073
_diffrn_reflns_av_R_equivalents 0.0426
_diffrn_reflns_av_unetI/netI 0.0336
_diffrn_reflns_Laue_measured_fraction_full 0.996
_diffrn_reflns_Laue_measured_fraction_max 0.997
_diffrn_reflns_limit_h_max 8
_diffrn_reflns_limit_h_min -8
_diffrn_reflns_limit_k_max 12
_diffrn_reflns_limit_k_min -12
_diffrn_reflns_limit_l_max 23
_diffrn_reflns_limit_l_min -23
_diffrn_reflns_number 13052
_diffrn_reflns_point_group_measured_fraction_full 0.985
_diffrn_reflns_point_group_measured_fraction_max 0.985
_diffrn_reflns_theta_full 25.242
_diffrn_reflns_theta_max 26.359
_diffrn_reflns_theta_min 3.594
_diffrn_source 'fine-focus sealed tube'
_exptl_absorpt_coefficient_mu 6.442
_exptl_absorpt_correction_T_max 0.2852
_exptl_absorpt_correction_T_min 0.2323
_exptl_absorpt_correction_type multi-scan
_exptl_absorpt_process_details
;                                                         
CrysAlisPro, Agilent Technologies,                        
Version 1.171.35.21 (release 20-01-2012 CrysAlis171 .NET) 
(compiled Jan 23 2012,18:06:46)                           
Empirical absorption correction using spherical harmonics,
 implemented in SCALE3 ABSPACK scaling algorithm.         
;
_exptl_crystal_colour colorless
_exptl_crystal_density_diffrn 2.694
_exptl_crystal_density_meas ?
_exptl_crystal_density_method 'not measured'
_exptl_crystal_description chip
_exptl_crystal_F_000 960
_exptl_crystal_size_max 0.320
_exptl_crystal_size_mid 0.300
_exptl_crystal_size_min 0.260
_refine_diff_density_max 0.801
_refine_diff_density_min -0.618
_refine_diff_density_rms 0.116
_refine_ls_abs_structure_details
;
 Flack x determined using 1056 quotients [(I+)-(I-)]/[(I+)+(I-)]
 (Parsons, Flack and Wagner, Acta Cryst. B69 (2013) 249-259).
;
_refine_ls_abs_structure_Flack -0.05(3)
_refine_ls_extinction_method none
_refine_ls_goodness_of_fit_ref 1.043
_refine_ls_hydrogen_treatment constr
_refine_ls_matrix_type full
_refine_ls_number_parameters 166
_refine_ls_number_reflns 2847
_refine_ls_number_restraints 8
_refine_ls_restrained_S_all 1.044
_refine_ls_R_factor_all 0.0422
_refine_ls_R_factor_gt 0.0340
_refine_ls_shift/su_max 0.003
_refine_ls_shift/su_mean 0.000
_refine_ls_structure_factor_coef Fsqd
_refine_ls_weighting_details 'w=1/[\s^2^(Fo^2^)+(0.0409P)^2^+1.6982P] where P=(Fo^2^+2Fc^2^)/3'
_refine_ls_weighting_scheme calc
_refine_ls_wR_factor_gt 0.0792
_refine_ls_wR_factor_ref 0.0849
_reflns_Friedel_coverage 0.915
_reflns_Friedel_fraction_full 0.972
_reflns_Friedel_fraction_max 0.974
_reflns_number_gt 2505
_reflns_number_total 2847
_reflns_threshold_expression 'I > 2\s(I)'
_cod_data_source_file ic6b02478_si_001.cif
_cod_data_source_block compound_1
_cod_depositor_comments
;
The following automatic conversions were performed:

'_exptl_crystal_density_meas' value 'not measured' was changed to '?'
- the value is perceived as not measured.

Automatic conversion script
Id: cif_fix_values 4268 2015-11-12 08:31:59Z antanas 

 Adding full bibliography for 4345177--4345180.cif.
;
_cod_original_cell_volume 1296.57(8)
_cod_database_code 4345177
_shelx_shelxl_version_number 2014/7
_shelx_space_group_comment
;
The symmetry employed for this shelxl refinement is uniquely defined
by the following loop, which should always be used as a source of
symmetry information in preference to the above space-group names.
They are only intended as comments.
;
_shelx_estimated_absorpt_t_min 0.232
_shelx_estimated_absorpt_t_max 0.285

loop_
_space_group_symop_operation_xyz
'x, y, z'
'-x, -y, z+1/2'
'-x, y, z'
'x, -y, z+1/2'

loop_
_atom_site_label
_atom_site_type_symbol
_atom_site_fract_x
_atom_site_fract_y
_atom_site_fract_z
_atom_site_U_iso_or_equiv
_atom_site_adp_type
_atom_site_occupancy
_atom_site_site_symmetry_order
_atom_site_calc_flag
_atom_site_refinement_flags_posn
_atom_site_refinement_flags_adp
_atom_site_refinement_flags_occupancy
Ag1 Ag 0.25326(4) 0.43334(4) 0.32345(2) 0.06628(9) Uani 1 1 d . . .
I1 I 0.0000 0.35479(4) 0.43642(2) 0.06012(10) Uani 1 2 d S T P
I2 I 0.0000 0.55519(4) 0.21980(2) 0.05876(10) Uani 1 2 d S T P
I3 I 0.5000 0.22158(4) 0.28306(2) 0.05782(9) Uani 1 2 d S T P
I4 I 0.5000 0.64639(3) 0.37561(2) 0.05023(8) Uani 1 2 d S T P
S1 S 0.0000 0.35259(16) 0.03736(9) 0.0713(5) Uani 1 2 d S T P
S2 S 0.5000 0.85252(13) 0.20471(5) 0.0497(3) Uani 1 2 d S T P
N1 N 0.0000 0.1524(6) -0.0426(3) 0.089(2) Uani 1 2 d S T P
N2 N 0.5000 0.6880(4) 0.10355(18) 0.0381(10) Uani 1 2 d S T P
C1 C 0.0000 0.1117(13) -0.1670(4) 0.375(13) Uani 1 2 d DS T P
H1B H 0.0000 0.2054 -0.1617 0.562 Uiso 1 2 d R U P
H1A H -0.1127 0.0856 -0.1927 0.562 Uiso 1 1 d R U .
C2 C 0.0000 0.0496(8) -0.0979(3) 0.134(3) Uani 1 2 d DS T P
H2B H 0.1145 -0.0062 -0.0929 0.201 Uiso 1 1 d R U .
C3 C 0.0000 0.2815(6) -0.0435(3) 0.0714(19) Uani 1 2 d S T P
H3 H 0.0000 0.3305 -0.0855 0.086 Uiso 1 2 calc R U P
C4 C 0.0000 0.0941(6) 0.0245(3) 0.0647(18) Uani 1 2 d S T P
C5 C 0.0000 -0.0380(6) 0.0443(3) 0.071(2) Uani 1 2 d S T P
H5 H 0.0000 -0.1059 0.0108 0.085 Uiso 1 2 calc R U P
C6 C 0.0000 -0.0617(10) 0.1100(4) 0.110(2) Uani 1 2 d S TU P
H6 H 0.0000 -0.1513 0.1222 0.132 Uiso 1 2 calc R U P
C7 C 0.0000 0.0188(11) 0.1622(4) 0.134(3) Uani 1 2 d S T P
H7 H 0.0000 -0.0120 0.2089 0.161 Uiso 1 2 calc R U P
C8 C 0.0000 0.1586(9) 0.1468(4) 0.094(3) Uani 1 2 d S T P
H8 H 0.0000 0.2212 0.1832 0.113 Uiso 1 2 calc R U P
C9 C 0.0000 0.1975(6) 0.0756(4) 0.0664(18) Uani 1 2 d S T P
C10 C 0.5000 0.4389(5) 0.1052(3) 0.0572(16) Uani 1 2 d S T P
H10B H 0.5000 0.3647 0.0746 0.086 Uiso 1 2 d R U P
H10A H 0.6119 0.4357 0.1343 0.086 Uiso 1 1 d R U .
C11 C 0.5000 0.5658(5) 0.0618(3) 0.0541(15) Uani 1 2 d S T P
H11B H 0.6140 0.5658 0.0313 0.065 Uiso 0.5 1 calc R U P
H11A H 0.3860 0.5658 0.0313 0.065 Uiso 0.5 1 calc R U P
C12 C 0.5000 0.6968(6) 0.1712(2) 0.0482(14) Uani 1 2 d S T P
H12 H 0.5000 0.6221 0.2004 0.058 Uiso 1 2 calc R U P
C13 C 0.5000 0.9165(5) 0.1190(2) 0.0433(13) Uani 1 2 d S T P
C14 C 0.5000 1.0458(5) 0.0953(2) 0.0482(13) Uani 1 2 d S T P
H14 H 0.5000 1.1165 0.1272 0.058 Uiso 1 2 calc R U P
C15 C 0.5000 1.0666(5) 0.0249(3) 0.0554(16) Uani 1 2 d S T P
H15 H 0.5000 1.1536 0.0082 0.066 Uiso 1 2 calc R U P
C16 C 0.5000 0.9641(6) -0.0236(2) 0.0522(16) Uani 1 2 d S T P
H16 H 0.5000 0.9844 -0.0719 0.063 Uiso 1 2 calc R U P
C17 C 0.5000 0.8341(5) -0.0037(2) 0.0491(14) Uani 1 2 d S T P
H17 H 0.5000 0.7654 -0.0368 0.059 Uiso 1 2 calc R U P
C18 C 0.5000 0.8106(5) 0.0685(2) 0.0368(11) Uani 1 2 d S T P

loop_
_atom_site_aniso_label
_atom_site_aniso_U_11
_atom_site_aniso_U_22
_atom_site_aniso_U_33
_atom_site_aniso_U_23
_atom_site_aniso_U_13
_atom_site_aniso_U_12
Ag1 0.07759(16) 0.06140(18) 0.05984(13) 0.00002(14) 0.00298(16) -0.00046(17)
I1 0.05896(16) 0.0621(2) 0.05934(16) 0.02005(16) 0.000 0.000
I2 0.05168(14) 0.0672(2) 0.05742(16) 0.01016(17) 0.000 0.000
I3 0.07861(18) 0.05119(18) 0.04365(13) -0.00710(16) 0.000 0.000
I4 0.05572(14) 0.05073(17) 0.04423(13) -0.00834(14) 0.000 0.000
S1 0.0731(8) 0.0554(9) 0.0855(9) -0.0163(8) 0.000 0.000
S2 0.0712(7) 0.0483(7) 0.0298(5) -0.0016(5) 0.000 0.000
N1 0.066(3) 0.077(4) 0.123(4) -0.037(3) 0.000 0.000
N2 0.0383(16) 0.0295(19) 0.0464(17) -0.0045(16) 0.000 0.000
C1 0.56(4) 0.377(19) 0.192(10) -0.194(9) 0.000 0.000
C2 0.148(7) 0.139(6) 0.114(4) -0.091(3) 0.000 0.000
C3 0.069(3) 0.062(4) 0.083(4) -0.014(3) 0.000 0.000
C4 0.046(2) 0.076(4) 0.072(3) -0.006(3) 0.000 0.000
C5 0.064(3) 0.048(3) 0.100(4) 0.011(3) 0.000 0.000
C6 0.101(4) 0.107(4) 0.122(4) 0.006(3) 0.000 0.000
C7 0.098(5) 0.186(8) 0.119(5) 0.083(5) 0.000 0.000
C8 0.061(3) 0.127(7) 0.094(4) -0.011(5) 0.000 0.000
C9 0.052(2) 0.048(3) 0.099(4) 0.003(3) 0.000 0.000
C10 0.067(3) 0.037(3) 0.068(3) 0.005(2) 0.000 0.000
C11 0.073(3) 0.046(3) 0.044(2) -0.014(2) 0.000 0.000
C12 0.053(2) 0.062(3) 0.0302(18) 0.007(2) 0.000 0.000
C13 0.050(2) 0.043(3) 0.0361(19) 0.001(2) 0.000 0.000
C14 0.059(2) 0.039(3) 0.046(2) -0.0233(19) 0.000 0.000
C15 0.067(3) 0.035(3) 0.065(3) 0.000(2) 0.000 0.000
C16 0.0290(18) 0.087(4) 0.041(2) 0.011(2) 0.000 0.000
C17 0.053(2) 0.060(3) 0.035(2) -0.006(2) 0.000 0.000
C18 0.0385(18) 0.043(2) 0.0294(17) -0.0061(18) 0.000 0.000

loop_
_atom_type_symbol
_atom_type_description
_atom_type_scat_dispersion_real
_atom_type_scat_dispersion_imag
_atom_type_scat_source
C C 0.0033 0.0016 'International Tables Vol C Tables 4.2.6.8 and 6.1.1.4'
H H 0.0000 0.0000 'International Tables Vol C Tables 4.2.6.8 and 6.1.1.4'
Ag Ag -0.8971 1.1015 'International Tables Vol C Tables 4.2.6.8 and 6.1.1.4'
I I -0.4742 1.8119 'International Tables Vol C Tables 4.2.6.8 and 6.1.1.4'
N N 0.0061 0.0033 'International Tables Vol C Tables 4.2.6.8 and 6.1.1.4'
S S 0.1246 0.1234 'International Tables Vol C Tables 4.2.6.8 and 6.1.1.4'

loop_
_geom_angle_atom_site_label_1
_geom_angle_atom_site_label_2
_geom_angle_atom_site_label_3
_geom_angle
_geom_angle_site_symmetry_1
_geom_angle_site_symmetry_3
I3 Ag1 I1 110.809(15) . .
I3 Ag1 I2 120.048(15) . .
I1 Ag1 I2 104.646(12) . .
I3 Ag1 I4 107.371(12) . .
I1 Ag1 I4 107.990(14) . .
I2 Ag1 I4 105.373(14) . .
Ag1 I1 Ag1 75.005(15) 3 .
Ag1 I2 Ag1 74.122(15) . 3
Ag1 I3 Ag1 73.608(16) . 3_655
Ag1 I4 Ag1 71.358(15) . 3_655
C3 S1 C9 89.5(3) . .
C12 S2 C13 90.0(2) . .
C3 N1 C4 115.7(6) . .
C3 N1 C2 134.2(6) . .
C4 N1 C2 110.1(5) . .
C12 N2 C18 114.1(4) . .
C12 N2 C11 126.5(4) . .
C18 N2 C11 119.4(3) . .
C2 C1 H1B 109.7 . .
C2 C1 H1A 109.8 . .
H1B C1 H1A 109.2 . .
C1 C2 N1 109.4(7) . .
C1 C2 H2B 109.8 . .
N1 C2 H2B 109.8 . .
N1 C3 S1 114.5(5) . .
N1 C3 H3 122.8 . .
S1 C3 H3 122.8 . .
C5 C4 N1 130.6(6) . .
C5 C4 C9 121.8(6) . .
N1 C4 C9 107.6(6) . .
C6 C5 C4 116.6(7) . .
C6 C5 H5 121.7 . .
C4 C5 H5 121.7 . .
C5 C6 C7 129.5(10) . .
C5 C6 H6 115.3 . .
C7 C6 H6 115.3 . .
C6 C7 C8 117.9(8) . .
C6 C7 H7 121.0 . .
C8 C7 H7 121.0 . .
C9 C8 C7 117.9(7) . .
C9 C8 H8 121.0 . .
C7 C8 H8 121.0 . .
C8 C9 C4 116.3(6) . .
C8 C9 S1 131.0(6) . .
C4 C9 S1 112.7(5) . .
C11 C10 H10B 109.8 . .
C11 C10 H10A 109.9 . .
H10B C10 H10A 109.1 . .
N2 C11 C10 115.0(4) . .
N2 C11 H11B 108.5 . .
C10 C11 H11B 108.5 . .
N2 C11 H11A 108.5 . .
C10 C11 H11A 108.5 . .
H11B C11 H11A 107.5 . .
N2 C12 S2 115.8(4) . .
N2 C12 H12 122.1 . .
S2 C12 H12 122.1 . .
C14 C13 C18 119.4(4) . .
C14 C13 S2 130.8(4) . .
C18 C13 S2 109.8(3) . .
C15 C14 C13 117.9(4) . .
C15 C14 H14 121.0 . .
C13 C14 H14 121.0 . .
C14 C15 C16 122.4(5) . .
C14 C15 H15 118.8 . .
C16 C15 H15 118.8 . .
C17 C16 C15 122.6(4) . .
C17 C16 H16 118.7 . .
C15 C16 H16 118.7 . .
C16 C17 C18 115.9(4) . .
C16 C17 H17 122.1 . .
C18 C17 H17 122.1 . .
C17 C18 N2 128.0(4) . .
C17 C18 C13 121.7(4) . .
N2 C18 C13 110.3(3) . .

loop_
_geom_bond_atom_site_label_1
_geom_bond_atom_site_label_2
_geom_bond_distance
_geom_bond_site_symmetry_2
Ag1 I3 2.8254(4) .
Ag1 I1 2.8538(4) .
Ag1 I2 2.8828(4) .
Ag1 I4 2.9021(4) .
I1 Ag1 2.8537(4) 3
I2 Ag1 2.8828(4) 3
I3 Ag1 2.8254(4) 3_655
I4 Ag1 2.9021(4) 3_655
S1 C3 1.679(6) .
S1 C9 1.718(7) .
S2 C12 1.689(6) .
S2 C13 1.733(4) .
N1 C3 1.299(8) .
N1 C4 1.391(8) .
N1 C2 1.467(9) .
N2 C12 1.274(5) .
N2 C18 1.398(6) .
N2 C11 1.459(6) .
C1 C2 1.440(11) .
C1 H1B 0.9481 .
C1 H1A 0.9482 .
C2 H2B 0.9700 .
C3 H3 0.9300 .
C4 C5 1.380(8) .
C4 C9 1.415(9) .
C5 C6 1.255(10) .
C5 H5 0.9300 .
C6 C7 1.272(13) .
C6 H6 0.9300 .
C7 C8 1.437(14) .
C7 H7 0.9300 .
C8 C9 1.394(10) .
C8 H8 0.9300 .
C10 C11 1.515(7) .
C10 H10B 0.9422 .
C10 H10A 0.9422 .
C11 H11B 0.9700 .
C11 H11A 0.9700 .
C12 H12 0.9300 .
C13 C14 1.375(7) .
C13 C18 1.427(6) .
C14 C15 1.338(7) .
C14 H14 0.9300 .
C15 C16 1.377(7) .
C15 H15 0.9300 .
C16 C17 1.360(8) .
C16 H16 0.9300 .
C17 C18 1.377(6) .
C17 H17 0.9300 .

loop_
_geom_torsion_atom_site_label_1
_geom_torsion_atom_site_label_2
_geom_torsion_atom_site_label_3
_geom_torsion_atom_site_label_4
_geom_torsion
C3 N1 C2 C1 0.000(1)
C4 N1 C2 C1 180.000(0)
C4 N1 C3 S1 0.000(0)
C2 N1 C3 S1 180.000(0)
C9 S1 C3 N1 0.000(0)
C3 N1 C4 C5 180.000(0)
C2 N1 C4 C5 0.000(0)
C3 N1 C4 C9 0.000(0)
C2 N1 C4 C9 180.000(0)
N1 C4 C5 C6 180.000(0)
C9 C4 C5 C6 0.000(0)
C4 C5 C6 C7 0.000(1)
C5 C6 C7 C8 0.000(1)
C6 C7 C8 C9 0.000(1)
C7 C8 C9 C4 0.000(1)
C7 C8 C9 S1 180.000(1)
C5 C4 C9 C8 0.000(1)
N1 C4 C9 C8 180.000(1)
C5 C4 C9 S1 180.000(0)
N1 C4 C9 S1 0.000(0)
C3 S1 C9 C8 180.000(1)
C3 S1 C9 C4 0.000(0)
C12 N2 C11 C10 0.000(1)
C18 N2 C11 C10 180.000(1)
C18 N2 C12 S2 0.000(1)
C11 N2 C12 S2 180.000(1)
C13 S2 C12 N2 0.000(1)
C12 S2 C13 C14 180.000(1)
C12 S2 C13 C18 0.000(1)
C18 C13 C14 C15 0.000(2)
S2 C13 C14 C15 180.000(2)
C13 C14 C15 C16 0.000(2)
C14 C15 C16 C17 0.000(2)
C15 C16 C17 C18 0.000(2)
C16 C17 C18 N2 180.000(1)
C16 C17 C18 C13 0.000(1)
C12 N2 C18 C17 180.000(1)
C11 N2 C18 C17 0.000(1)
C12 N2 C18 C13 0.000(1)
C11 N2 C18 C13 180.000(1)
C14 C13 C18 C17 0.000(2)
S2 C13 C18 C17 180.000(1)
C14 C13 C18 N2 180.000(1)
S2 C13 C18 N2 0.000(1)
